data_7034921
loop_
_publ_author_name
'Fontanet, M\`onica'
'Rodr\'iguez, Montserrat'
'Fontrodona, Xavier'
'Romero, Isabel'
'Vi\~nas, Clara'
'Teixidor, Francesc'

_publ_section_title
;
 Intramolecular hydrogen bonding stabilizes the nuclearity of complexes. A
 comparative study based on the H-carborane and Me-carborane framework.
;
_journal_issue 22
_journal_name_full 'Dalton transactions (Cambridge, England : 2003)'
_journal_page_first 10399
_journal_page_last 10409
_journal_paper_doi 10.1039/c5dt00305a
_journal_volume 44
_journal_year 2015
_chemical_formula_moiety 'C20 H60 B40 Cu2 O10'
_chemical_formula_sum 'C20 H60 B40 Cu2 O10'
_chemical_formula_weight 1020.16
_chemical_name_systematic
;
 ?
;
_space_group_crystal_system monoclinic
_space_group_IT_number 14
_space_group_name_Hall '-P 2ybc'
_space_group_name_H-M_alt 'P 1 21/c 1'
_symmetry_space_group_name_Hall '-P 2ybc'
_symmetry_space_group_name_H-M 'P 1 21/c 1'
_atom_sites_solution_hydrogens geom
_audit_creation_method SHELXL-2013
_audit_update_record
;
2015-03-12 deposited with the CCDC.
2015-04-23 downloaded from the CCDC.
;
_cell_angle_alpha 90
_cell_angle_beta 117.257(4)
_cell_angle_gamma 90
_cell_formula_units_Z 2
_cell_length_a 10.3183(12)
_cell_length_b 13.4725(16)
_cell_length_c 22.1272(19)
_cell_measurement_reflns_used 5715
_cell_measurement_temperature 300(2)
_cell_measurement_theta_max 27.45
_cell_measurement_theta_min 2.24
_cell_volume 2734.4(5)
_computing_cell_refinement 'Bruker SMART'
_computing_data_collection 'Bruker SMART'
_computing_data_reduction 'Bruker SAINT'
_computing_molecular_graphics 'Bruker SHELXTL'
_computing_publication_material 'Bruker SHELXTL'
_computing_structure_refinement 'SHELXL-2013 (Sheldrick, 2013)'
_computing_structure_solution 'Bruker SHELXTL'
_diffrn_ambient_temperature 300(2)
_diffrn_measured_fraction_theta_full 0.999
_diffrn_measured_fraction_theta_max 0.992
_diffrn_measurement_device_type CCD
_diffrn_measurement_method 'phi and omega scans'
_diffrn_radiation_monochromator graphite
_diffrn_radiation_source 'fine-focus sealed tube'
_diffrn_radiation_type MoK\a
_diffrn_radiation_wavelength 0.71073
_diffrn_reflns_av_R_equivalents 0.0411
_diffrn_reflns_av_unetI/netI 0.0258
_diffrn_reflns_laue_measured_fraction_full 0.999
_diffrn_reflns_laue_measured_fraction_max 0.992
_diffrn_reflns_limit_h_max 13
_diffrn_reflns_limit_h_min -13
_diffrn_reflns_limit_k_max 17
_diffrn_reflns_limit_k_min -17
_diffrn_reflns_limit_l_max 29
_diffrn_reflns_limit_l_min -29
_diffrn_reflns_number 42339
_diffrn_reflns_point_group_measured_fraction_full 0.999
_diffrn_reflns_point_group_measured_fraction_max 0.992
_diffrn_reflns_theta_full 25.242
_diffrn_reflns_theta_max 28.346
_diffrn_reflns_theta_min 2.071
_exptl_absorpt_coefficient_mu 0.820
_exptl_absorpt_correction_T_max 1.0
_exptl_absorpt_correction_T_min 0.791222
_exptl_absorpt_correction_type empirical
_exptl_absorpt_process_details 'SADABS v2.10 BRUKER 2001'
_exptl_crystal_colour green
_exptl_crystal_density_diffrn 1.239
_exptl_crystal_description prism
_exptl_crystal_F_000 1036
_exptl_crystal_size_max 0.4
_exptl_crystal_size_mid 0.2
_exptl_crystal_size_min 0.2
_refine_diff_density_max 0.707
_refine_diff_density_min -0.819
_refine_diff_density_rms 0.073
_refine_ls_extinction_method none
_refine_ls_goodness_of_fit_ref 1.047
_refine_ls_hydrogen_treatment constr
_refine_ls_matrix_type full
_refine_ls_number_parameters 319
_refine_ls_number_reflns 6768
_refine_ls_number_restraints 0
_refine_ls_restrained_S_all 1.047
_refine_ls_R_factor_all 0.0728
_refine_ls_R_factor_gt 0.0595
_refine_ls_shift/su_max 0.000
_refine_ls_shift/su_mean 0.000
_refine_ls_structure_factor_coef Fsqd
_refine_ls_weighting_details 'w=1/[\s^2^(Fo^2^)+(0.1077P)^2^+1.8321P] where P=(Fo^2^+2Fc^2^)/3'
_refine_ls_weighting_scheme calc
_refine_ls_wR_factor_gt 0.1764
_refine_ls_wR_factor_ref 0.1905
_reflns_Friedel_coverage 0.000
_reflns_number_gt 5348
_reflns_number_total 6768
_reflns_threshold_expression 'I > 2\s(I)'
_cod_data_source_file c5dt00305a2.cif
_cod_data_source_block cu0704ll
_cod_depositor_comments 'Adding full bibliography for 7034918--7034924.cif.'
_cod_database_code 7034921
_shelx_space_group_comment
;
The symmetry employed for this shelxl refinement is uniquely defined
by the following loop, which should always be used as a source of
symmetry information in preference to the above space-group names.
They are only intended as comments.
;
_shelxl_version_number 2013-3

loop_
_space_group_symop_operation_xyz
'x, y, z'
'-x, y+1/2, -z+1/2'
'-x, -y, -z'
'x, -y-1/2, z-1/2'

loop_
_atom_site_label
_atom_site_type_symbol
_atom_site_fract_x
_atom_site_fract_y
_atom_site_fract_z
_atom_site_U_iso_or_equiv
_atom_site_adp_type
_atom_site_occupancy
_atom_site_site_symmetry_order
_atom_site_calc_flag
_atom_site_refinement_flags_posn
_atom_site_refinement_flags_adp
Cu1 Cu 0.04876(3) -0.05696(2) -0.03489(2) 0.04659(14) Uani 1 1 d . .
O1 O 0.1169(3) 0.06944(16) -0.05392(13) 0.0645(6) Uani 1 1 d . .
O2 O 0.0374(3) 0.16380(18) 0.00503(15) 0.0737(7) Uani 1 1 d . .
O3 O 0.2247(3) -0.06452(17) 0.05265(12) 0.0640(6) Uani 1 1 d . .
O4 O -0.1443(3) -0.0310(2) -0.11058(13) 0.0737(7) Uani 1 1 d . .
O5 O 0.1151(3) -0.15268(18) -0.09029(13) 0.0674(6) Uani 1 1 d . .
C1 C 0.0969(3) 0.1498(2) -0.03187(15) 0.0522(6) Uani 1 1 d . .
C2 C 0.1500(3) 0.2417(2) -0.05302(15) 0.0537(6) Uani 1 1 d . .
C3 C 0.2640(9) 0.2340(4) -0.0857(4) 0.143(3) Uani 1 1 d . .
H3A H 0.3045 0.1633 -0.0955 0.172 Uiso 1 1 calc R U
C4 C 0.2360(3) -0.0223(2) 0.10467(15) 0.0512(6) Uani 1 1 d . .
C5 C 0.3779(3) -0.0361(2) 0.16819(16) 0.0524(6) Uani 1 1 d . .
C6 C 0.5116(6) -0.1037(7) 0.1702(3) 0.153(4) Uani 1 1 d . .
H6A H 0.5050 -0.1442 0.1257 0.184 Uiso 1 1 calc R U
B5 B 0.1719(8) 0.3422(4) -0.0110(3) 0.099(2) Uani 1 1 d . .
H5 H 0.1479 0.3456 0.0325 0.119 Uiso 1 1 calc R U
B19 B 0.4383(8) 0.0541(5) 0.2211(4) 0.120(3) Uani 1 1 d . .
H19 H 0.3786 0.1248 0.2105 0.145 Uiso 1 1 calc R U
C13 C 0.2429(8) -0.1593(7) -0.0901(6) 0.240(7) Uani 1 1 d . .
H13A H 0.3180 -0.1748 -0.0447 0.288 Uiso 1 1 calc R U
H13B H 0.2671 -0.0965 -0.1039 0.288 Uiso 1 1 calc R U
C14 C 0.2354(9) -0.2387(6) -0.1381(6) 0.207(5) Uani 1 1 d . .
H14A H 0.2471 -0.2107 -0.1757 0.248 Uiso 1 1 calc R U
H14B H 0.3124 -0.2869 -0.1151 0.248 Uiso 1 1 calc R U
C15 C 0.1045(8) -0.2823(6) -0.1609(4) 0.174(3) Uani 1 1 d . .
H15A H 0.1149 -0.3505 -0.1453 0.209 Uiso 1 1 calc R U
H15B H 0.0539 -0.2819 -0.2102 0.209 Uiso 1 1 calc R U
C16 C 0.0286(8) -0.2265(6) -0.1345(4) 0.174(3) Uani 1 1 d . .
H16A H -0.0068 -0.2702 -0.1105 0.209 Uiso 1 1 calc R U
H16B H -0.0552 -0.1960 -0.1716 0.209 Uiso 1 1 calc R U
B1 B 0.3213(6) 0.2790(5) -0.0018(3) 0.113(3) Uani 1 1 d . .
H1 H 0.3979 0.2407 0.0449 0.136 Uiso 1 1 calc R U
B2 B 0.3752(6) 0.3387(5) -0.0587(4) 0.116(3) Uani 1 1 d . .
H2 H 0.4891 0.3374 -0.0499 0.139 Uiso 1 1 calc R U
B3 B 0.2274(9) 0.3359(5) -0.1404(3) 0.111(2) Uani 1 1 d . .
H3 H 0.2432 0.3335 -0.1863 0.133 Uiso 1 1 calc R U
B4 B 0.0837(8) 0.2721(6) -0.1347(3) 0.122(3) Uani 1 1 d . .
H4 H 0.0027 0.2269 -0.1762 0.146 Uiso 1 1 calc R U
B8 B 0.0866(7) 0.3970(6) -0.1405(4) 0.124(3) Uani 1 1 d . .
H8 H 0.0094 0.4368 -0.1863 0.149 Uiso 1 1 calc R U
B6 B 0.3170(11) 0.4064(6) -0.0086(3) 0.150(4) Uani 1 1 d . .
H6 H 0.3916 0.4519 0.0347 0.180 Uiso 1 1 calc R U
B7 B 0.2663(6) 0.4404(3) -0.0924(3) 0.0804(13) Uani 1 1 d . .
H7 H 0.3102 0.5079 -0.1044 0.097 Uiso 1 1 calc R U
B9 B 0.0324(7) 0.3353(5) -0.0865(5) 0.123(3) Uani 1 1 d . .
H9 H -0.0809 0.3325 -0.0945 0.147 Uiso 1 1 calc R U
B10 B 0.1354(11) 0.4426(4) -0.0624(6) 0.133(3) Uani 1 1 d . .
H10 H 0.0899 0.5130 -0.0555 0.160 Uiso 1 1 calc R U
B11 B 0.5226(7) 0.0274(7) 0.1758(3) 0.130(3) Uani 1 1 d . .
H11 H 0.5232 0.0771 0.1365 0.155 Uiso 1 1 calc R U
B12 B 0.6722(6) -0.0509(6) 0.2289(3) 0.119(3) Uani 1 1 d . .
H12 H 0.7728 -0.0553 0.2234 0.143 Uiso 1 1 calc R U
B13 B 0.6072(7) -0.1514(5) 0.2501(4) 0.132(3) Uani 1 1 d . .
H13 H 0.6654 -0.2226 0.2590 0.159 Uiso 1 1 calc R U
B14 B 0.4105(7) -0.1407(5) 0.2117(4) 0.142(4) Uani 1 1 d . .
H14 H 0.3342 -0.2037 0.1965 0.171 Uiso 1 1 calc R U
B15 B 0.6252(9) 0.0518(4) 0.2610(4) 0.145(4) Uani 1 1 d . .
H15 H 0.6955 0.1179 0.2777 0.174 Uiso 1 1 calc R U
B16 B 0.6757(5) -0.0543(4) 0.3079(2) 0.0793(13) Uani 1 1 d . .
H16 H 0.7771 -0.0586 0.3560 0.095 Uiso 1 1 calc R U
B17 B 0.5176(8) -0.1165(10) 0.2940(4) 0.163(5) Uani 1 1 d . .
H17 H 0.5149 -0.1670 0.3325 0.195 Uiso 1 1 calc R U
B18 B 0.3748(8) -0.0336(10) 0.2412(3) 0.160(5) Uani 1 1 d . .
H18 H 0.2732 -0.0224 0.2450 0.192 Uiso 1 1 calc R U
B20 B 0.5274(9) 0.0108(10) 0.3019(3) 0.172(5) Uani 1 1 d . .
H20 H 0.5306 0.0476 0.3469 0.207 Uiso 1 1 calc R U

loop_
_atom_site_aniso_label
_atom_site_aniso_U_11
_atom_site_aniso_U_22
_atom_site_aniso_U_33
_atom_site_aniso_U_23
_atom_site_aniso_U_13
_atom_site_aniso_U_12
Cu1 0.0459(2) 0.0477(2) 0.0492(2) -0.00535(13) 0.02442(16) -0.00133(12)
O1 0.0800(16) 0.0555(12) 0.0737(15) 0.0001(10) 0.0487(13) -0.0041(10)
O2 0.0975(18) 0.0578(13) 0.0945(18) -0.0131(12) 0.0687(16) -0.0183(12)
O3 0.0576(13) 0.0718(15) 0.0550(12) -0.0056(10) 0.0193(10) 0.0123(10)
O4 0.0507(12) 0.0972(17) 0.0604(13) -0.0176(13) 0.0145(10) 0.0150(12)
O5 0.0654(13) 0.0719(15) 0.0746(15) -0.0204(12) 0.0405(12) -0.0026(11)
C1 0.0499(14) 0.0565(16) 0.0482(14) -0.0001(12) 0.0208(11) -0.0109(12)
C2 0.0511(15) 0.0580(16) 0.0486(14) 0.0011(12) 0.0200(12) -0.0083(12)
C3 0.223(7) 0.073(3) 0.240(8) 0.000(4) 0.198(7) -0.017(4)
C4 0.0469(14) 0.0464(14) 0.0559(16) 0.0000(12) 0.0198(12) -0.0030(11)
C5 0.0495(14) 0.0471(14) 0.0572(16) -0.0005(12) 0.0214(12) 0.0007(11)
C6 0.083(3) 0.224(8) 0.099(4) -0.063(5) -0.005(3) 0.071(4)
B5 0.164(6) 0.061(2) 0.125(4) -0.027(3) 0.110(5) -0.042(3)
B19 0.093(4) 0.107(4) 0.093(4) -0.048(3) -0.016(3) 0.045(3)
C13 0.136(6) 0.267(11) 0.379(14) -0.233(11) 0.173(8) -0.078(6)
C14 0.184(7) 0.185(8) 0.343(13) -0.162(9) 0.199(9) -0.060(6)
C15 0.136(4) 0.195(5) 0.196(5) -0.132(5) 0.079(4) -0.025(4)
C16 0.136(4) 0.195(5) 0.196(5) -0.132(5) 0.079(4) -0.025(4)
B1 0.065(3) 0.128(5) 0.096(4) 0.050(3) -0.006(2) -0.038(3)
B2 0.065(3) 0.102(4) 0.185(7) 0.062(4) 0.061(4) 0.000(3)
B3 0.179(7) 0.089(4) 0.089(4) -0.003(3) 0.083(4) -0.045(4)
B4 0.123(5) 0.143(6) 0.057(3) 0.021(3) 0.005(3) -0.067(4)
B8 0.090(4) 0.123(5) 0.129(5) 0.068(5) 0.023(4) -0.005(4)
B6 0.215(9) 0.135(5) 0.074(3) -0.019(4) 0.045(4) -0.127(6)
B7 0.083(3) 0.065(3) 0.100(3) 0.008(2) 0.048(3) -0.015(2)
B9 0.077(3) 0.087(4) 0.212(8) 0.063(5) 0.073(4) 0.014(3)
B10 0.168(8) 0.059(3) 0.240(11) 0.011(4) 0.152(8) 0.002(3)
B11 0.073(3) 0.166(6) 0.098(4) 0.057(4) -0.005(3) -0.059(4)
B12 0.046(2) 0.218(9) 0.080(3) -0.006(4) 0.018(2) -0.003(3)
B13 0.095(4) 0.074(3) 0.139(6) -0.006(3) -0.022(4) 0.028(3)
B14 0.084(4) 0.107(4) 0.150(6) 0.072(5) -0.021(4) -0.036(3)
B15 0.118(5) 0.073(3) 0.128(6) 0.000(3) -0.043(5) -0.027(3)
B16 0.063(2) 0.091(3) 0.064(2) 0.001(2) 0.0124(19) 0.009(2)
B17 0.085(4) 0.266(12) 0.099(5) 0.097(7) 0.009(4) -0.025(6)
B18 0.082(4) 0.328(14) 0.058(3) 0.008(5) 0.022(3) 0.086(6)
B20 0.111(5) 0.295(13) 0.065(3) -0.052(6) 0.001(3) 0.096(7)

loop_
_atom_type_symbol
_atom_type_description
_atom_type_scat_dispersion_real
_atom_type_scat_dispersion_imag
_atom_type_scat_source
C C 0.0033 0.0016 'International Tables Vol C Tables 4.2.6.8 and 6.1.1.4'
H H 0.0000 0.0000 'International Tables Vol C Tables 4.2.6.8 and 6.1.1.4'
B B 0.0013 0.0007 'International Tables Vol C Tables 4.2.6.8 and 6.1.1.4'
Cu Cu 0.3201 1.2651 'International Tables Vol C Tables 4.2.6.8 and 6.1.1.4'
O O 0.0106 0.0060 'International Tables Vol C Tables 4.2.6.8 and 6.1.1.4'

loop_
_geom_angle_atom_site_label_1
_geom_angle_atom_site_label_2
_geom_angle_atom_site_label_3
_geom_angle
_geom_angle_site_symmetry_1
_geom_angle_site_symmetry_3
O3 Cu1 O2 89.22(12) . 3
O3 Cu1 O4 166.76(10) . .
O2 Cu1 O4 88.80(13) 3 .
O3 Cu1 O1 89.80(11) . .
O2 Cu1 O1 166.83(10) 3 .
O4 Cu1 O1 89.15(12) . .
O3 Cu1 O5 98.24(10) . .
O2 Cu1 O5 93.75(10) 3 .
O4 Cu1 O5 94.96(10) . .
O1 Cu1 O5 99.39(10) . .
O3 Cu1 Cu1 83.24(7) . 3
O2 Cu1 Cu1 83.01(7) 3 3
O4 Cu1 Cu1 83.52(7) . 3
O1 Cu1 Cu1 83.83(7) . 3
O5 Cu1 Cu1 176.43(7) . 3
C1 O1 Cu1 122.1(2) . .
C1 O2 Cu1 123.3(2) . 3
C4 O3 Cu1 123.0(2) . .
C4 O4 Cu1 122.6(2) 3 .
C13 O5 C16 105.7(4) . .
C13 O5 Cu1 129.3(3) . .
C16 O5 Cu1 125.0(3) . .
O2 C1 O1 127.7(3) . .
O2 C1 C2 116.0(3) . .
O1 C1 C2 116.3(3) . .
C1 C2 B5 119.2(3) . .
C1 C2 C3 121.2(3) . .
B5 C2 C3 111.8(3) . .
C1 C2 B4 120.7(3) . .
B5 C2 B4 107.5(4) . .
C3 C2 B4 63.8(4) . .
C1 C2 B9 117.6(3) . .
B5 C2 B9 59.9(4) . .
C3 C2 B9 111.9(4) . .
B4 C2 B9 58.5(4) . .
C1 C2 B1 117.0(3) . .
B5 C2 B1 62.0(4) . .
C3 C2 B1 64.6(4) . .
B4 C2 B1 116.2(3) . .
B9 C2 B1 113.6(4) . .
C2 C3 B2 106.8(4) . .
C2 C3 B4 58.7(3) . .
B2 C3 B4 108.8(4) . .
C2 C3 B3 106.5(5) . .
B2 C3 B3 60.2(3) . .
B4 C3 B3 60.7(4) . .
C2 C3 B1 58.7(3) . .
B2 C3 B1 60.9(4) . .
B4 C3 B1 107.3(4) . .
B3 C3 B1 108.5(4) . .
C2 C3 H3A 123.6 . .
B2 C3 H3A 121.2 . .
B4 C3 H3A 121.7 . .
B3 C3 H3A 121.5 . .
B1 C3 H3A 121.7 . .
O3 C4 O4 127.6(3) . 3
O3 C4 C5 116.6(3) . .
O4 C4 C5 115.8(3) 3 .
C4 C5 B19 118.4(3) . .
C4 C5 B18 118.1(3) . .
B19 C5 B18 55.8(5) . .
C4 C5 C6 122.7(3) . .
B19 C5 C6 111.2(4) . .
B18 C5 C6 112.6(4) . .
C4 C5 B14 120.0(3) . .
B19 C5 B14 108.3(5) . .
B18 C5 B14 62.1(5) . .
C6 C5 B14 64.2(5) . .
C4 C5 B11 118.4(3) . .
B19 C5 B11 60.3(5) . .
B18 C5 B11 108.3(5) . .
C6 C5 B11 64.9(5) . .
B14 C5 B11 116.5(4) . .
C5 C6 B13 108.5(5) . .
C5 C6 B12 107.3(5) . .
B13 C6 B12 58.3(4) . .
C5 C6 B14 58.3(3) . .
B13 C6 B14 63.2(5) . .
B12 C6 B14 108.7(5) . .
C5 C6 B11 58.2(3) . .
B13 C6 B11 108.3(4) . .
B12 C6 B11 61.7(4) . .
B14 C6 B11 106.3(5) . .
C5 C6 H6A 123.1 . .
B13 C6 H6A 120.7 . .
B12 C6 H6A 121.6 . .
B14 C6 H6A 121.4 . .
B11 C6 H6A 122.2 . .
C2 B5 B9 62.2(3) . .
C2 B5 B1 61.4(3) . .
B9 B5 B1 115.0(5) . .
C2 B5 B10 110.9(5) . .
B9 B5 B10 62.5(5) . .
B1 B5 B10 113.1(4) . .
C2 B5 B6 109.6(5) . .
B9 B5 B6 114.2(4) . .
B1 B5 B6 60.9(5) . .
B10 B5 B6 62.6(4) . .
C2 B5 H5 121.1 . .
B9 B5 H5 116.9 . .
B1 B5 H5 118.3 . .
B10 B5 H5 119.0 . .
B6 B5 H5 119.7 . .
B18 B19 C5 63.0(4) . .
B18 B19 B11 115.5(5) . .
C5 B19 B11 61.6(3) . .
B18 B19 B20 61.3(7) . .
C5 B19 B20 110.5(6) . .
B11 B19 B20 112.7(5) . .
B18 B19 B15 111.8(5) . .
C5 B19 B15 109.4(5) . .
B11 B19 B15 61.6(5) . .
B20 B19 B15 60.8(5) . .
B18 B19 H19 117.6 . .
C5 B19 H19 120.6 . .
B11 B19 H19 117.6 . .
B20 B19 H19 120.2 . .
B15 B19 H19 120.9 . .
O5 C13 C14 108.8(5) . .
O5 C13 H13A 109.9 . .
C14 C13 H13A 109.9 . .
O5 C13 H13B 109.9 . .
C14 C13 H13B 109.9 . .
H13A C13 H13B 108.3 . .
C15 C14 C13 107.4(5) . .
C15 C14 H14A 110.2 . .
C13 C14 H14A 110.2 . .
C15 C14 H14B 110.2 . .
C13 C14 H14B 110.2 . .
H14A C14 H14B 108.5 . .
C14 C15 C16 105.6(5) . .
C14 C15 H15A 110.6 . .
C16 C15 H15A 110.6 . .
C14 C15 H15B 110.6 . .
C16 C15 H15B 110.6 . .
H15A C15 H15B 108.8 . .
C15 C16 O5 112.2(6) . .
C15 C16 H16A 109.2 . .
O5 C16 H16A 109.2 . .
C15 C16 H16B 109.2 . .
O5 C16 H16B 109.2 . .
H16A C16 H16B 107.9 . .
C2 B1 B5 56.6(3) . .
C2 B1 B6 105.2(4) . .
B5 B1 B6 60.1(5) . .
C2 B1 C3 56.6(3) . .
B5 B1 C3 101.3(4) . .
B6 B1 C3 105.4(4) . .
C2 B1 B2 103.3(4) . .
B5 B1 B2 104.5(4) . .
B6 B1 B2 59.6(4) . .
C3 B1 B2 58.6(4) . .
C2 B1 H1 125.1 . .
B5 B1 H1 124.9 . .
B6 B1 H1 121.8 . .
C3 B1 H1 125.0 . .
B2 B1 H1 123.5 . .
B7 B2 B6 60.6(4) . .
B7 B2 C3 107.5(4) . .
B6 B2 C3 106.1(4) . .
B7 B2 B3 58.7(3) . .
B6 B2 B3 106.1(5) . .
C3 B2 B3 60.2(4) . .
B7 B2 B1 108.3(5) . .
B6 B2 B1 58.5(4) . .
C3 B2 B1 60.5(3) . .
B3 B2 B1 108.3(3) . .
B7 B2 H2 121.6 . .
B6 B2 H2 123.3 . .
C3 B2 H2 122.0 . .
B3 B2 H2 122.4 . .
B1 B2 H2 121.4 . .
B8 B3 B7 63.1(4) . .
B8 B3 B2 109.6(5) . .
B7 B3 B2 59.4(4) . .
B8 B3 C3 107.4(4) . .
B7 B3 C3 107.6(4) . .
B2 B3 C3 59.6(4) . .
B8 B3 B4 58.8(5) . .
B7 B3 B4 108.8(5) . .
B2 B3 B4 107.3(4) . .
C3 B3 B4 59.5(3) . .
B8 B3 H3 120.7 . .
B7 B3 H3 120.6 . .
B2 B3 H3 121.8 . .
C3 B3 H3 122.6 . .
B4 B3 H3 122.4 . .
B9 B4 C2 60.9(3) . .
B9 B4 B8 63.4(5) . .
C2 B4 B8 108.4(5) . .
B9 B4 C3 108.7(4) . .
C2 B4 C3 57.5(3) . .
B8 B4 C3 106.8(4) . .
B9 B4 B3 109.1(5) . .
C2 B4 B3 104.8(4) . .
B8 B4 B3 57.7(4) . .
C3 B4 B3 59.8(4) . .
B9 B4 H4 119.1 . .
C2 B4 H4 123.3 . .
B8 B4 H4 121.4 . .
C3 B4 H4 122.7 . .
B3 B4 H4 123.3 . .
B3 B8 B10 109.2(5) . .
B3 B8 B4 63.6(5) . .
B10 B8 B4 107.0(4) . .
B3 B8 B9 108.4(4) . .
B10 B8 B9 60.6(5) . .
B4 B8 B9 56.6(4) . .
B3 B8 B7 59.3(3) . .
B10 B8 B7 61.3(4) . .
B4 B8 B7 109.6(5) . .
B9 B8 B7 108.8(5) . .
B3 B8 H8 120.3 . .
B10 B8 H8 121.3 . .
B4 B8 H8 121.7 . .
B9 B8 H8 122.6 . .
B7 B8 H8 120.8 . .
B5 B6 B1 59.0(3) . .
B5 B6 B2 105.5(4) . .
B1 B6 B2 62.0(5) . .
B5 B6 B7 105.5(5) . .
B1 B6 B7 109.8(5) . .
B2 B6 B7 58.9(3) . .
B5 B6 B10 58.3(4) . .
B1 B6 B10 108.1(4) . .
B2 B6 B10 106.5(5) . .
B7 B6 B10 60.0(4) . .
B5 B6 H6 124.3 . .
B1 B6 H6 120.0 . .
B2 B6 H6 122.6 . .
B7 B6 H6 121.9 . .
B10 B6 H6 122.4 . .
B3 B7 B2 61.8(4) . .
B3 B7 B6 108.5(4) . .
B2 B7 B6 60.5(5) . .
B3 B7 B10 104.4(4) . .
B2 B7 B10 108.3(4) . .
B6 B7 B10 60.7(5) . .
B3 B7 B8 57.6(4) . .
B2 B7 B8 107.2(4) . .
B6 B7 B8 106.0(4) . .
B10 B7 B8 57.0(5) . .
B3 B7 H7 122.6 . .
B2 B7 H7 120.4 . .
B6 B7 H7 121.2 . .
B10 B7 H7 123.4 . .
B8 B7 H7 124.3 . .
B4 B9 B5 107.5(4) . .
B4 B9 C2 60.5(3) . .
B5 B9 C2 57.9(3) . .
B4 B9 B10 107.5(5) . .
B5 B9 B10 60.5(5) . .
C2 B9 B10 106.0(5) . .
B4 B9 B8 60.0(5) . .
B5 B9 B8 105.4(4) . .
C2 B9 B8 105.6(5) . .
B10 B9 B8 57.8(4) . .
B4 B9 H9 121.0 . .
B5 B9 H9 122.7 . .
C2 B9 H9 123.3 . .
B10 B9 H9 122.5 . .
B8 B9 H9 123.8 . .
B8 B10 B5 105.6(4) . .
B8 B10 B9 61.6(5) . .
B5 B10 B9 57.0(4) . .
B8 B10 B7 61.7(4) . .
B5 B10 B7 105.5(5) . .
B9 B10 B7 109.9(5) . .
B8 B10 B6 108.6(5) . .
B5 B10 B6 59.1(4) . .
B9 B10 B6 106.8(4) . .
B7 B10 B6 59.3(4) . .
B8 B10 H10 120.8 . .
B5 B10 H10 124.9 . .
B9 B10 H10 121.5 . .
B7 B10 H10 121.2 . .
B6 B10 H10 122.2 . .
B19 B11 C5 58.1(3) . .
B19 B11 B15 61.4(5) . .
C5 B11 B15 106.5(5) . .
B19 B11 C6 103.2(5) . .
C5 B11 C6 56.9(3) . .
B15 B11 C6 104.8(4) . .
B19 B11 B12 105.5(5) . .
C5 B11 B12 103.2(4) . .
B15 B11 B12 58.7(4) . .
C6 B11 B12 57.8(4) . .
B19 B11 H11 123.1 . .
C5 B11 H11 124.3 . .
B15 B11 H11 121.8 . .
C6 B11 H11 125.1 . .
B12 B11 H11 124.1 . .
B13 B12 B15 108.1(6) . .
B13 B12 C6 60.4(4) . .
B15 B12 C6 106.7(4) . .
B13 B12 B16 61.4(4) . .
B15 B12 B16 59.0(4) . .
C6 B12 B16 108.6(5) . .
B13 B12 B11 108.9(4) . .
B15 B12 B11 58.5(4) . .
C6 B12 B11 60.4(4) . .
B16 B12 B11 106.9(5) . .
B13 B12 H12 120.5 . .
B15 B12 H12 123.1 . .
C6 B12 H12 121.6 . .
B16 B12 H12 121.7 . .
B11 B12 H12 122.1 . .
B12 B13 B17 109.4(6) . .
B12 B13 C6 61.3(5) . .
B17 B13 C6 106.4(4) . .
B12 B13 B16 61.1(4) . .
B17 B13 B16 60.7(5) . .
C6 B13 B16 109.1(5) . .
B12 B13 B14 108.1(4) . .
B17 B13 B14 57.0(5) . .
C6 B13 B14 59.5(4) . .
B16 B13 B14 106.0(6) . .
B12 B13 H13 120.0 . .
B17 B13 H13 122.5 . .
C6 B13 H13 121.5 . .
B16 B13 H13 121.3 . .
B14 B13 H13 123.7 . .
C5 B14 B17 108.9(6) . .
C5 B14 B18 58.3(4) . .
B17 B14 B18 64.3(6) . .
C5 B14 C6 57.5(3) . .
B17 B14 C6 105.1(4) . .
B18 B14 C6 104.3(5) . .
C5 B14 B13 103.1(4) . .
B17 B14 B13 57.7(4) . .
B18 B14 B13 106.4(5) . .
C6 B14 B13 57.3(5) . .
C5 B14 H14 123.6 . .
B17 B14 H14 120.4 . .
B18 B14 H14 121.6 . .
C6 B14 H14 125.1 . .
B13 B14 H14 125.0 . .
B16 B15 B19 106.7(6) . .
B16 B15 B11 111.8(5) . .
B19 B15 B11 57.0(4) . .
B16 B15 B12 60.8(4) . .
B19 B15 B12 105.4(4) . .
B11 B15 B12 62.8(5) . .
B16 B15 B20 60.0(5) . .
B19 B15 B20 59.1(6) . .
B11 B15 B20 107.4(5) . .
B12 B15 B20 107.5(5) . .
B16 B15 H15 120.3 . .
B19 B15 H15 124.8 . .
B11 B15 H15 120.3 . .
B12 B15 H15 121.5 . .
B20 B15 H15 122.4 . .
B15 B16 B20 60.7(6) . .
B15 B16 B17 107.3(5) . .
B20 B16 B17 59.9(6) . .
B15 B16 B12 60.2(5) . .
B20 B16 B12 107.6(4) . .
B17 B16 B12 104.5(4) . .
B15 B16 B13 106.0(4) . .
B20 B16 B13 106.3(5) . .
B17 B16 B13 58.2(5) . .
B12 B16 B13 57.6(4) . .
B15 B16 H16 121.6 . .
B20 B16 H16 121.4 . .
B17 B16 H16 123.2 . .
B12 B16 H16 123.3 . .
B13 B16 H16 124.0 . .
B14 B17 B13 65.3(6) . .
B14 B17 B20 106.5(5) . .
B13 B17 B20 108.3(6) . .
B14 B17 B16 112.7(5) . .
B13 B17 B16 61.1(4) . .
B20 B17 B16 59.6(4) . .
B14 B17 B18 58.4(4) . .
B13 B17 B18 107.6(4) . .
B20 B17 B18 55.8(6) . .
B16 B17 B18 103.9(7) . .
B14 B17 H17 118.9 . .
B13 B17 H17 119.2 . .
B20 B17 H17 124.0 . .
B16 B17 H17 121.1 . .
B18 B17 H17 125.9 . .
B19 B18 C5 61.2(4) . .
B19 B18 B20 64.8(7) . .
C5 B18 B20 111.8(7) . .
B19 B18 B14 110.7(5) . .
C5 B18 B14 59.6(4) . .
B20 B18 B14 109.2(5) . .
B19 B18 B17 110.0(6) . .
C5 B18 B17 104.5(5) . .
B20 B18 B17 60.0(5) . .
B14 B18 B17 57.4(6) . .
B19 B18 H18 118.1 . .
C5 B18 H18 122.1 . .
B20 B18 H18 118.4 . .
B14 B18 H18 122.0 . .
B17 B18 H18 124.3 . .
B18 B20 B19 53.9(4) . .
B18 B20 B16 111.4(6) . .
B19 B20 B16 106.9(6) . .
B18 B20 B17 64.2(7) . .
B19 B20 B17 105.0(5) . .
B16 B20 B17 60.5(4) . .
B18 B20 B15 105.0(5) . .
B19 B20 B15 60.1(6) . .
B16 B20 B15 59.3(4) . .
B17 B20 B15 106.7(5) . .
B18 B20 H20 121.7 . .
B19 B20 H20 125.2 . .
B16 B20 H20 120.3 . .
B17 B20 H20 121.2 . .
B15 B20 H20 123.2 . .

loop_
_geom_bond_atom_site_label_1
_geom_bond_atom_site_label_2
_geom_bond_distance
_geom_bond_site_symmetry_2
Cu1 O3 1.959(2) .
Cu1 O2 1.959(2) 3
Cu1 O4 1.959(2) .
Cu1 O1 1.960(2) .
Cu1 O5 2.098(2) .
Cu1 Cu1 2.6785(6) 3
O1 C1 1.243(4) .
O2 C1 1.241(4) .
O2 Cu1 1.959(2) 3
O3 C4 1.240(4) .
O4 C4 1.242(4) 3
O5 C13 1.320(6) .
O5 C16 1.394(6) .
C1 C2 1.512(4) .
C2 B5 1.598(6) .
C2 C3 1.642(6) .
C2 B4 1.663(6) .
C2 B9 1.669(6) .
C2 B1 1.681(5) .
C3 B2 1.742(8) .
C3 B4 1.747(10) .
C3 B3 1.753(9) .
C3 B1 1.777(10) .
C3 H3A 1.1000 .
C4 O4 1.242(4) 3
C4 C5 1.506(4) .
C5 B19 1.602(6) .
C5 B18 1.629(7) .
C5 C6 1.638(6) .
C5 B14 1.652(6) .
C5 B11 1.661(6) .
C6 B13 1.708(10) .
C6 B12 1.723(8) .
C6 B14 1.749(11) .
C6 B11 1.771(11) .
C6 H6A 1.1000 .
B5 B9 1.633(10) .
B5 B1 1.690(10) .
B5 B10 1.695(10) .
B5 B6 1.708(8) .
B5 H5 1.1000 .
B19 B18 1.514(13) .
B19 B11 1.639(12) .
B19 B20 1.697(12) .
B19 B15 1.715(11) .
B19 H19 1.1000 .
C13 C14 1.483(8) .
C13 H13A 0.9700 .
C13 H13B 0.9700 .
C14 C15 1.341(8) .
C14 H14A 0.9700 .
C14 H14B 0.9700 .
C15 C16 1.392(8) .
C15 H15A 0.9700 .
C15 H15B 0.9700 .
C16 H16A 0.9700 .
C16 H16B 0.9700 .
B1 B6 1.722(10) .
B1 B2 1.783(8) .
B1 H1 1.1000 .
B2 B7 1.712(7) .
B2 B6 1.741(12) .
B2 B3 1.753(10) .
B2 H2 1.1000 .
B3 B8 1.670(11) .
B3 B7 1.699(8) .
B3 B4 1.769(9) .
B3 H3 1.1000 .
B4 B9 1.630(12) .
B4 B8 1.689(10) .
B4 H4 1.1000 .
B8 B10 1.679(13) .
B8 B9 1.744(10) .
B8 B7 1.763(8) .
B8 H8 1.1000 .
B6 B7 1.742(8) .
B6 B10 1.767(13) .
B6 H6 1.1000 .
B7 B10 1.756(9) .
B7 H7 1.1000 .
B9 B10 1.727(10) .
B9 H9 1.1000 .
B10 H10 1.1000 .
B11 B15 1.718(10) .
B11 B12 1.793(10) .
B11 H11 1.1000 .
B12 B13 1.671(11) .
B12 B15 1.723(12) .
B12 B16 1.733(9) .
B12 H12 1.1000 .
B13 B17 1.687(13) .
B13 B16 1.738(8) .
B13 B14 1.812(10) .
B13 H13 1.1000 .
B14 B17 1.674(11) .
B14 B18 1.692(13) .
B14 H14 1.1000 .
B15 B16 1.703(8) .
B15 B20 1.727(15) .
B15 H15 1.1000 .
B16 B20 1.715(8) .
B16 B17 1.732(9) .
B16 H16 1.1000 .
B17 B20 1.722(16) .
B17 B18 1.791(12) .
B17 H17 1.1000 .
B18 B20 1.644(13) .
B18 H18 1.1000 .
B20 H20 1.1000 .

loop_
_geom_torsion_atom_site_label_1
_geom_torsion_atom_site_label_2
_geom_torsion_atom_site_label_3
_geom_torsion_atom_site_label_4
_geom_torsion
_geom_torsion_site_symmetry_1
_geom_torsion_site_symmetry_4
Cu1 O2 C1 O1 -2.6(5) 3 .
Cu1 O2 C1 C2 176.7(2) 3 .
Cu1 O1 C1 O2 1.7(5) . .
Cu1 O1 C1 C2 -177.6(2) . .
O2 C1 C2 B5 18.4(5) . .
O1 C1 C2 B5 -162.2(4) . .
O2 C1 C2 C3 165.1(4) . .
O1 C1 C2 C3 -15.5(5) . .
O2 C1 C2 B4 -118.8(5) . .
O1 C1 C2 B4 60.6(6) . .
O2 C1 C2 B9 -50.8(5) . .
O1 C1 C2 B9 128.6(5) . .
O2 C1 C2 B1 89.8(5) . .
O1 C1 C2 B1 -90.8(5) . .
C1 C2 C3 B2 -146.4(4) . .
B5 C2 C3 B2 2.6(7) . .
B4 C2 C3 B2 102.1(5) . .
B9 C2 C3 B2 67.7(6) . .
B1 C2 C3 B2 -38.9(4) . .
C1 C2 C3 B4 111.5(4) . .
B5 C2 C3 B4 -99.5(5) . .
B9 C2 C3 B4 -34.4(5) . .
B1 C2 C3 B4 -141.0(4) . .
C1 C2 C3 B3 150.5(3) . .
B5 C2 C3 B3 -60.5(6) . .
B4 C2 C3 B3 39.0(5) . .
B9 C2 C3 B3 4.6(6) . .
B1 C2 C3 B3 -102.0(5) . .
C1 C2 C3 B1 -107.5(4) . .
B5 C2 C3 B1 41.5(4) . .
B4 C2 C3 B1 141.0(4) . .
B9 C2 C3 B1 106.6(5) . .
Cu1 O3 C4 O4 -1.2(5) . 3
Cu1 O3 C4 C5 179.46(19) . .
O3 C4 C5 B19 146.0(5) . .
O4 C4 C5 B19 -33.4(6) 3 .
O3 C4 C5 B18 -149.8(6) . .
O4 C4 C5 B18 30.8(7) 3 .
O3 C4 C5 C6 -0.6(6) . .
O4 C4 C5 C6 -180.0(5) 3 .
O3 C4 C5 B14 -77.5(6) . .
O4 C4 C5 B14 103.1(6) 3 .
O3 C4 C5 B11 76.4(6) . .
O4 C4 C5 B11 -103.0(5) 3 .
C4 C5 C6 B13 -150.6(4) . .
B19 C5 C6 B13 60.7(8) . .
B18 C5 C6 B13 0.2(8) . .
B14 C5 C6 B13 -40.1(5) . .
B11 C5 C6 B13 100.5(5) . .
C4 C5 C6 B12 147.8(4) . .
B19 C5 C6 B12 -0.8(8) . .
B18 C5 C6 B12 -61.4(8) . .
B14 C5 C6 B12 -101.6(6) . .
B11 C5 C6 B12 39.0(5) . .
C4 C5 C6 B14 -110.5(4) . .
B19 C5 C6 B14 100.8(6) . .
B18 C5 C6 B14 40.2(6) . .
B11 C5 C6 B14 140.6(4) . .
C4 C5 C6 B11 108.9(4) . .
B19 C5 C6 B11 -39.8(5) . .
B18 C5 C6 B11 -100.4(6) . .
B14 C5 C6 B11 -140.6(4) . .
C1 C2 B5 B9 -106.8(4) . .
C3 C2 B5 B9 103.5(5) . .
B4 C2 B5 B9 35.4(4) . .
B1 C2 B5 B9 146.2(4) . .
C1 C2 B5 B1 107.0(4) . .
C3 C2 B5 B1 -42.7(5) . .
B4 C2 B5 B1 -110.9(4) . .
B9 C2 B5 B1 -146.2(4) . .
C1 C2 B5 B10 -147.3(4) . .
C3 C2 B5 B10 63.0(6) . .
B4 C2 B5 B10 -5.2(6) . .
B9 C2 B5 B10 -40.5(5) . .
B1 C2 B5 B10 105.7(5) . .
C1 C2 B5 B6 145.5(4) . .
C3 C2 B5 B6 -4.2(7) . .
B4 C2 B5 B6 -72.4(6) . .
B9 C2 B5 B6 -107.7(5) . .
B1 C2 B5 B6 38.5(5) . .
C4 C5 B19 B18 106.3(4) . .
C6 C5 B19 B18 -103.6(5) . .
B14 C5 B19 B18 -34.8(5) . .
B11 C5 B19 B18 -145.4(5) . .
C4 C5 B19 B11 -108.3(4) . .
B18 C5 B19 B11 145.4(5) . .
C6 C5 B19 B11 41.9(5) . .
B14 C5 B19 B11 110.6(5) . .
C4 C5 B19 B20 146.3(5) . .
B18 C5 B19 B20 40.0(6) . .
C6 C5 B19 B20 -63.6(8) . .
B14 C5 B19 B20 5.2(8) . .
B11 C5 B19 B20 -105.4(6) . .
C4 C5 B19 B15 -148.6(5) . .
B18 C5 B19 B15 105.2(7) . .
C6 C5 B19 B15 1.6(9) . .
B14 C5 B19 B15 70.3(8) . .
B11 C5 B19 B15 -40.3(6) . .
C16 O5 C13 C14 1.8(13) . .
Cu1 O5 C13 C14 180.0(6) . .
O5 C13 C14 C15 -5.1(15) . .
C13 C14 C15 C16 5.9(14) . .
C14 C15 C16 O5 -5.1(13) . .
C13 O5 C16 C15 1.9(12) . .
Cu1 O5 C16 C15 -176.3(6) . .
C1 C2 B1 B5 -110.4(4) . .
C3 C2 B1 B5 135.8(4) . .
B4 C2 B1 B5 96.8(5) . .
B9 C2 B1 B5 31.7(5) . .
C1 C2 B1 B6 -147.5(4) . .
B5 C2 B1 B6 -37.1(5) . .
C3 C2 B1 B6 98.7(5) . .
B4 C2 B1 B6 59.7(7) . .
B9 C2 B1 B6 -5.4(7) . .
C1 C2 B1 C3 113.7(4) . .
B5 C2 B1 C3 -135.8(4) . .
B4 C2 B1 C3 -39.0(5) . .
B9 C2 B1 C3 -104.2(5) . .
C1 C2 B1 B2 150.8(4) . .
B5 C2 B1 B2 -98.7(5) . .
C3 C2 B1 B2 37.1(4) . .
B4 C2 B1 B2 -1.9(7) . .
B9 C2 B1 B2 -67.0(6) . .
B9 B5 B1 C2 -32.9(3) . .
B10 B5 B1 C2 -102.1(6) . .
B6 B5 B1 C2 -137.8(4) . .
C2 B5 B1 B6 137.8(4) . .
B9 B5 B1 B6 105.0(5) . .
B10 B5 B1 B6 35.7(5) . .
C2 B5 B1 C3 36.4(3) . .
B9 B5 B1 C3 3.6(5) . .
B10 B5 B1 C3 -65.7(6) . .
B6 B5 B1 C3 -101.4(4) . .
C2 B5 B1 B2 96.6(5) . .
B9 B5 B1 B2 63.7(5) . .
B10 B5 B1 B2 -5.5(7) . .
B6 B5 B1 B2 -41.2(4) . .
B2 C3 B1 C2 136.5(4) . .
B4 C3 B1 C2 34.3(3) . .
B3 C3 B1 C2 98.4(5) . .
C2 C3 B1 B5 -36.4(3) . .
B2 C3 B1 B5 100.1(4) . .
B4 C3 B1 B5 -2.1(4) . .
B3 C3 B1 B5 62.0(5) . .
C2 C3 B1 B6 -98.2(5) . .
B2 C3 B1 B6 38.3(5) . .
B4 C3 B1 B6 -64.0(5) . .
B3 C3 B1 B6 0.2(7) . .
C2 C3 B1 B2 -136.5(4) . .
B4 C3 B1 B2 -102.3(4) . .
B3 C3 B1 B2 -38.1(4) . .
C2 C3 B2 B7 -63.6(6) . .
B4 C3 B2 B7 -1.7(7) . .
B3 C3 B2 B7 36.1(4) . .
B1 C3 B2 B7 -101.5(6) . .
C2 C3 B2 B6 0.0(7) . .
B4 C3 B2 B6 61.9(6) . .
B3 C3 B2 B6 99.7(5) . .
B1 C3 B2 B6 -37.9(5) . .
C2 C3 B2 B3 -99.7(6) . .
B4 C3 B2 B3 -37.8(5) . .
B1 C3 B2 B3 -137.6(5) . .
C2 C3 B2 B1 37.9(4) . .
B4 C3 B2 B1 99.8(5) . .
B3 C3 B2 B1 137.6(5) . .
C2 B1 B2 B7 64.0(6) . .
B5 B1 B2 B7 5.6(6) . .
B6 B1 B2 B7 -35.9(5) . .
C3 B1 B2 B7 100.2(5) . .
C2 B1 B2 B6 100.0(5) . .
B5 B1 B2 B6 41.5(5) . .
C3 B1 B2 B6 136.1(5) . .
C2 B1 B2 C3 -36.2(4) . .
B5 B1 B2 C3 -94.6(4) . .
B6 B1 B2 C3 -136.1(5) . .
C2 B1 B2 B3 1.9(7) . .
B5 B1 B2 B3 -56.6(6) . .
B6 B1 B2 B3 -98.1(5) . .
C3 B1 B2 B3 38.0(5) . .
B7 B2 B3 B8 -39.8(4) . .
B6 B2 B3 B8 -0.5(5) . .
C3 B2 B3 B8 99.1(4) . .
B1 B2 B3 B8 60.9(6) . .
B6 B2 B3 B7 39.3(4) . .
C3 B2 B3 B7 138.9(4) . .
B1 B2 B3 B7 100.7(5) . .
B7 B2 B3 C3 -138.9(4) . .
B6 B2 B3 C3 -99.6(4) . .
B1 B2 B3 C3 -38.2(5) . .
B7 B2 B3 B4 -102.0(6) . .
B6 B2 B3 B4 -62.8(6) . .
C3 B2 B3 B4 36.9(5) . .
B1 B2 B3 B4 -1.3(7) . .
C2 C3 B3 B8 -2.7(7) . .
B2 C3 B3 B8 -103.0(5) . .
B4 C3 B3 B8 35.4(5) . .
B1 C3 B3 B8 -64.5(6) . .
C2 C3 B3 B7 63.9(6) . .
B2 C3 B3 B7 -36.4(4) . .
B4 C3 B3 B7 101.9(6) . .
B1 C3 B3 B7 2.0(7) . .
C2 C3 B3 B2 100.3(5) . .
B4 C3 B3 B2 138.3(5) . .
B1 C3 B3 B2 38.4(5) . .
C2 C3 B3 B4 -38.0(4) . .
B2 C3 B3 B4 -138.3(5) . .
B1 C3 B3 B4 -99.9(5) . .
C1 C2 B4 B9 105.6(4) . .
B5 C2 B4 B9 -36.0(4) . .
C3 C2 B4 B9 -142.1(4) . .
B1 C2 B4 B9 -102.8(5) . .
C1 C2 B4 B8 149.1(4) . .
B5 C2 B4 B8 7.6(6) . .
C3 C2 B4 B8 -98.6(5) . .
B9 C2 B4 B8 43.5(5) . .
B1 C2 B4 B8 -59.2(7) . .
C1 C2 B4 C3 -112.4(4) . .
B5 C2 B4 C3 106.1(4) . .
B9 C2 B4 C3 142.1(4) . .
B1 C2 B4 C3 39.3(5) . .
C1 C2 B4 B3 -150.6(4) . .
B5 C2 B4 B3 67.9(6) . .
C3 C2 B4 B3 -38.2(5) . .
B9 C2 B4 B3 103.9(6) . .
B1 C2 B4 B3 1.1(7) . .
C2 C3 B4 B9 34.5(3) . .
B2 C3 B4 B9 -64.2(5) . .
B3 C3 B4 B9 -101.7(5) . .
B1 C3 B4 B9 0.2(5) . .
B2 C3 B4 C2 -98.7(5) . .
B3 C3 B4 C2 -136.2(4) . .
B1 C3 B4 C2 -34.3(3) . .
C2 C3 B4 B8 101.4(6) . .
B2 C3 B4 B8 2.8(7) . .
B3 C3 B4 B8 -34.8(5) . .
B1 C3 B4 B8 67.2(6) . .
C2 C3 B4 B3 136.2(4) . .
B2 C3 B4 B3 37.5(5) . .
B1 C3 B4 B3 101.9(4) . .
B8 B3 B4 B9 -38.7(6) . .
B7 B3 B4 B9 1.2(7) . .
B2 B3 B4 B9 64.1(7) . .
C3 B3 B4 B9 101.0(5) . .
B8 B3 B4 C2 -102.6(6) . .
B7 B3 B4 C2 -62.6(7) . .
B2 B3 B4 C2 0.2(7) . .
C3 B3 B4 C2 37.1(4) . .
B7 B3 B4 B8 40.0(5) . .
B2 B3 B4 B8 102.8(6) . .
C3 B3 B4 B8 139.7(5) . .
B8 B3 B4 C3 -139.7(5) . .
B7 B3 B4 C3 -99.8(5) . .
B2 B3 B4 C3 -36.9(5) . .
B7 B3 B8 B10 -37.0(4) . .
B2 B3 B8 B10 1.2(6) . .
C3 B3 B8 B10 64.3(6) . .
B4 B3 B8 B10 100.0(5) . .
B7 B3 B8 B4 -137.0(4) . .
B2 B3 B8 B4 -98.8(4) . .
C3 B3 B8 B4 -35.7(5) . .
B7 B3 B8 B9 -101.4(6) . .
B2 B3 B8 B9 -63.2(6) . .
C3 B3 B8 B9 -0.1(7) . .
B4 B3 B8 B9 35.6(5) . .
B2 B3 B8 B7 38.2(4) . .
C3 B3 B8 B7 101.3(5) . .
B4 B3 B8 B7 137.0(4) . .
B9 B4 B8 B3 138.6(5) . .
C2 B4 B8 B3 96.3(5) . .
C3 B4 B8 B3 35.7(5) . .
B9 B4 B8 B10 35.2(6) . .
C2 B4 B8 B10 -7.1(7) . .
C3 B4 B8 B10 -67.7(7) . .
B3 B4 B8 B10 -103.4(5) . .
C2 B4 B8 B9 -42.3(4) . .
C3 B4 B8 B9 -102.9(5) . .
B3 B4 B8 B9 -138.6(5) . .
B9 B4 B8 B7 100.1(6) . .
C2 B4 B8 B7 57.8(7) . .
C3 B4 B8 B7 -2.8(7) . .
B3 B4 B8 B7 -38.5(4) . .
C2 B5 B6 B1 -38.7(4) . .
B9 B5 B6 B1 -106.3(5) . .
B10 B5 B6 B1 -142.7(5) . .
C2 B5 B6 B2 4.0(7) . .
B9 B5 B6 B2 -63.6(7) . .
B1 B5 B6 B2 42.7(5) . .
B10 B5 B6 B2 -100.0(5) . .
C2 B5 B6 B7 65.3(7) . .
B9 B5 B6 B7 -2.2(8) . .
B1 B5 B6 B7 104.0(6) . .
B10 B5 B6 B7 -38.7(5) . .
C2 B5 B6 B10 104.0(6) . .
B9 B5 B6 B10 36.5(6) . .
B1 B5 B6 B10 142.7(5) . .
C2 B1 B6 B5 35.5(4) . .
C3 B1 B6 B5 94.4(4) . .
B2 B1 B6 B5 132.2(5) . .
C2 B1 B6 B2 -96.7(5) . .
B5 B1 B6 B2 -132.2(5) . .
C3 B1 B6 B2 -37.9(5) . .
C2 B1 B6 B7 -61.2(7) . .
B5 B1 B6 B7 -96.7(6) . .
C3 B1 B6 B7 -2.3(7) . .
B2 B1 B6 B7 35.6(5) . .
C2 B1 B6 B10 2.7(7) . .
B5 B1 B6 B10 -32.8(6) . .
C3 B1 B6 B10 61.6(7) . .
B2 B1 B6 B10 99.4(5) . .
B7 B2 B6 B5 99.1(6) . .
C3 B2 B6 B5 -2.3(7) . .
B3 B2 B6 B5 60.7(6) . .
B1 B2 B6 B5 -41.2(4) . .
B7 B2 B6 B1 140.3(4) . .
C3 B2 B6 B1 38.9(5) . .
B3 B2 B6 B1 101.9(4) . .
C3 B2 B6 B7 -101.4(5) . .
B3 B2 B6 B7 -38.4(3) . .
B1 B2 B6 B7 -140.3(4) . .
B7 B2 B6 B10 38.1(4) . .
C3 B2 B6 B10 -63.2(5) . .
B3 B2 B6 B10 -0.3(5) . .
B1 B2 B6 B10 -102.1(4) . .
B8 B3 B7 B2 137.5(4) . .
C3 B3 B7 B2 36.5(4) . .
B4 B3 B7 B2 99.4(5) . .
B8 B3 B7 B6 97.6(5) . .
B2 B3 B7 B6 -39.9(5) . .
C3 B3 B7 B6 -3.4(7) . .
B4 B3 B7 B6 59.6(7) . .
B8 B3 B7 B10 34.1(5) . .
B2 B3 B7 B10 -103.3(5) . .
C3 B3 B7 B10 -66.8(6) . .
B4 B3 B7 B10 -3.9(7) . .
B2 B3 B7 B8 -137.5(4) . .
C3 B3 B7 B8 -101.0(5) . .
B4 B3 B7 B8 -38.0(4) . .
B6 B2 B7 B3 -135.7(4) . .
C3 B2 B7 B3 -36.7(4) . .
B1 B2 B7 B3 -100.7(5) . .
C3 B2 B7 B6 99.0(5) . .
B3 B2 B7 B6 135.7(4) . .
B1 B2 B7 B6 35.0(4) . .
B6 B2 B7 B10 -38.9(5) . .
C3 B2 B7 B10 60.1(7) . .
B3 B2 B7 B10 96.9(5) . .
B1 B2 B7 B10 -3.9(7) . .
B6 B2 B7 B8 -99.0(5) . .
C3 B2 B7 B8 0.0(7) . .
B3 B2 B7 B8 36.7(5) . .
B1 B2 B7 B8 -64.0(7) . .
B5 B6 B7 B3 -58.5(8) . .
B1 B6 B7 B3 3.6(8) . .
B2 B6 B7 B3 40.5(5) . .
B10 B6 B7 B3 -96.4(5) . .
B5 B6 B7 B2 -99.0(5) . .
B1 B6 B7 B2 -36.8(5) . .
B10 B6 B7 B2 -136.9(4) . .
B5 B6 B7 B10 37.9(5) . .
B1 B6 B7 B10 100.0(5) . .
B2 B6 B7 B10 136.9(4) . .
B5 B6 B7 B8 2.1(8) . .
B1 B6 B7 B8 64.2(7) . .
B2 B6 B7 B8 101.1(5) . .
B10 B6 B7 B8 -35.8(5) . .
B10 B8 B7 B3 139.6(4) . .
B4 B8 B7 B3 40.4(5) . .
B9 B8 B7 B3 100.7(5) . .
B3 B8 B7 B2 -38.6(4) . .
B10 B8 B7 B2 101.0(5) . .
B4 B8 B7 B2 1.8(7) . .
B9 B8 B7 B2 62.1(7) . .
B3 B8 B7 B6 -102.1(5) . .
B10 B8 B7 B6 37.5(5) . .
B4 B8 B7 B6 -61.7(7) . .
B9 B8 B7 B6 -1.4(7) . .
B3 B8 B7 B10 -139.6(4) . .
B4 B8 B7 B10 -99.2(6) . .
B9 B8 B7 B10 -38.9(5) . .
C2 B4 B9 B5 35.1(3) . .
B8 B4 B9 B5 -98.0(4) . .
C3 B4 B9 B5 1.9(5) . .
B3 B4 B9 B5 -61.7(5) . .
B8 B4 B9 C2 -133.0(4) . .
C3 B4 B9 C2 -33.2(3) . .
B3 B4 B9 C2 -96.8(5) . .
C2 B4 B9 B10 98.8(6) . .
B8 B4 B9 B10 -34.2(5) . .
C3 B4 B9 B10 65.7(6) . .
B3 B4 B9 B10 2.1(7) . .
C2 B4 B9 B8 133.0(4) . .
C3 B4 B9 B8 99.9(4) . .
B3 B4 B9 B8 36.3(5) . .
C2 B5 B9 B4 -36.2(3) . .
B1 B5 B9 B4 -3.6(5) . .
B10 B5 B9 B4 100.6(5) . .
B6 B5 B9 B4 64.1(6) . .
B1 B5 B9 C2 32.6(3) . .
B10 B5 B9 C2 136.8(4) . .
B6 B5 B9 C2 100.3(6) . .
C2 B5 B9 B10 -136.8(4) . .
B1 B5 B9 B10 -104.2(5) . .
B6 B5 B9 B10 -36.5(6) . .
C2 B5 B9 B8 -99.0(5) . .
B1 B5 B9 B8 -66.4(6) . .
B10 B5 B9 B8 37.8(5) . .
B6 B5 B9 B8 1.3(8) . .
C1 C2 B9 B4 -110.8(4) . .
B5 C2 B9 B4 139.7(4) . .
C3 C2 B9 B4 36.5(5) . .
B1 C2 B9 B4 107.3(5) . .
C1 C2 B9 B5 109.5(3) . .
C3 C2 B9 B5 -103.2(4) . .
B4 C2 B9 B5 -139.7(4) . .
B1 C2 B9 B5 -32.4(4) . .
C1 C2 B9 B10 147.8(5) . .
B5 C2 B9 B10 38.3(5) . .
C3 C2 B9 B10 -64.9(7) . .
B4 C2 B9 B10 -101.4(6) . .
B1 C2 B9 B10 5.9(7) . .
C1 C2 B9 B8 -151.9(4) . .
B5 C2 B9 B8 98.6(5) . .
C3 C2 B9 B8 -4.6(7) . .
B4 C2 B9 B8 -41.1(5) . .
B1 C2 B9 B8 66.2(7) . .
B3 B8 B9 B4 -38.6(5) . .
B10 B8 B9 B4 -140.7(6) . .
B7 B8 B9 B4 -101.5(6) . .
B3 B8 B9 B5 63.0(7) . .
B10 B8 B9 B5 -39.1(6) . .
B4 B8 B9 B5 101.6(5) . .
B7 B8 B9 B5 0.1(7) . .
B3 B8 B9 C2 2.7(8) . .
B10 B8 B9 C2 -99.4(6) . .
B4 B8 B9 C2 41.4(4) . .
B7 B8 B9 C2 -60.2(7) . .
B3 B8 B9 B10 102.1(6) . .
B4 B8 B9 B10 140.7(6) . .
B7 B8 B9 B10 39.2(5) . .
B3 B8 B10 B5 -63.4(6) . .
B4 B8 B10 B5 3.9(7) . .
B9 B8 B10 B5 37.5(4) . .
B7 B8 B10 B5 -99.5(6) . .
B3 B8 B10 B9 -100.8(5) . .
B4 B8 B10 B9 -33.6(5) . .
B7 B8 B10 B9 -137.0(4) . .
B3 B8 B10 B7 36.2(4) . .
B4 B8 B10 B7 103.4(5) . .
B9 B8 B10 B7 137.0(4) . .
B3 B8 B10 B6 -1.3(6) . .
B4 B8 B10 B6 65.9(6) . .
B9 B8 B10 B6 99.5(4) . .
B7 B8 B10 B6 -37.5(4) . .
C2 B5 B10 B8 0.8(7) . .
B9 B5 B10 B8 -39.7(6) . .
B1 B5 B10 B8 67.6(7) . .
B6 B5 B10 B8 102.7(6) . .
C2 B5 B10 B9 40.4(5) . .
B1 B5 B10 B9 107.2(5) . .
B6 B5 B10 B9 142.3(6) . .
C2 B5 B10 B7 -63.6(7) . .
B9 B5 B10 B7 -104.0(6) . .
B1 B5 B10 B7 3.2(8) . .
B6 B5 B10 B7 38.3(5) . .
C2 B5 B10 B6 -101.9(6) . .
B9 B5 B10 B6 -142.3(6) . .
B1 B5 B10 B6 -35.1(6) . .
B4 B9 B10 B8 35.1(6) . .
B5 B9 B10 B8 135.7(5) . .
C2 B9 B10 B8 98.6(6) . .
B4 B9 B10 B5 -100.6(5) . .
C2 B9 B10 B5 -37.1(4) . .
B8 B9 B10 B5 -135.7(5) . .
B4 B9 B10 B7 -4.6(8) . .
B5 B9 B10 B7 96.0(6) . .
C2 B9 B10 B7 58.9(8) . .
B8 B9 B10 B7 -39.7(5) . .
B4 B9 B10 B6 -67.4(8) . .
B5 B9 B10 B6 33.2(6) . .
C2 B9 B10 B6 -3.9(8) . .
B8 B9 B10 B6 -102.4(6) . .
B3 B7 B10 B8 -34.4(5) . .
B2 B7 B10 B8 -99.1(5) . .
B6 B7 B10 B8 -137.9(5) . .
B3 B7 B10 B5 65.2(7) . .
B2 B7 B10 B5 0.6(8) . .
B6 B7 B10 B5 -38.3(5) . .
B8 B7 B10 B5 99.6(5) . .
B3 B7 B10 B9 5.2(8) . .
B2 B7 B10 B9 -59.4(8) . .
B6 B7 B10 B9 -98.2(6) . .
B8 B7 B10 B9 39.7(5) . .
B3 B7 B10 B6 103.4(5) . .
B2 B7 B10 B6 38.8(5) . .
B8 B7 B10 B6 137.9(5) . .
B5 B6 B10 B8 -97.4(5) . .
B1 B6 B10 B8 -64.3(6) . .
B2 B6 B10 B8 1.0(5) . .
B7 B6 B10 B8 38.6(4) . .
B1 B6 B10 B5 33.1(5) . .
B2 B6 B10 B5 98.4(4) . .
B7 B6 B10 B5 136.0(5) . .
B5 B6 B10 B9 -32.4(5) . .
B1 B6 B10 B9 0.7(8) . .
B2 B6 B10 B9 66.0(6) . .
B7 B6 B10 B9 103.6(6) . .
B5 B6 B10 B7 -136.0(5) . .
B1 B6 B10 B7 -102.8(6) . .
B2 B6 B10 B7 -37.6(3) . .
B18 B19 B11 C5 34.0(4) . .
B20 B19 B11 C5 101.9(8) . .
B15 B19 B11 C5 136.1(4) . .
B18 B19 B11 B15 -102.1(6) . .
C5 B19 B11 B15 -136.1(4) . .
B20 B19 B11 B15 -34.3(7) . .
B18 B19 B11 C6 -2.2(6) . .
C5 B19 B11 C6 -36.2(3) . .
B20 B19 B11 C6 65.6(7) . .
B15 B19 B11 C6 99.9(4) . .
B18 B19 B11 B12 -62.0(6) . .
C5 B19 B11 B12 -96.1(5) . .
B20 B19 B11 B12 5.8(9) . .
B15 B19 B11 B12 40.0(5) . .
C4 C5 B11 B19 108.2(4) . .
B18 C5 B11 B19 -29.6(5) . .
C6 C5 B11 B19 -136.6(4) . .
B14 C5 B11 B19 -96.9(6) . .
C4 C5 B11 B15 147.6(4) . .
B19 C5 B11 B15 39.4(5) . .
B18 C5 B11 B15 9.7(7) . .
C6 C5 B11 B15 -97.2(6) . .
B14 C5 B11 B15 -57.5(8) . .
C4 C5 B11 C6 -115.2(4) . .
B19 C5 B11 C6 136.6(4) . .
B18 C5 B11 C6 107.0(5) . .
B14 C5 B11 C6 39.7(6) . .
C4 C5 B11 B12 -151.5(4) . .
B19 C5 B11 B12 100.2(5) . .
B18 C5 B11 B12 70.6(6) . .
C6 C5 B11 B12 -36.3(5) . .
B14 C5 B11 B12 3.3(8) . .
C5 C6 B11 B19 36.8(3) . .
B13 C6 B11 B19 -64.0(6) . .
B12 C6 B11 B19 -100.2(5) . .
B14 C6 B11 B19 2.6(5) . .
B13 C6 B11 C5 -100.8(6) . .
B12 C6 B11 C5 -137.0(5) . .
B14 C6 B11 C5 -34.2(3) . .
C5 C6 B11 B15 100.2(6) . .
B13 C6 B11 B15 -0.5(8) . .
B12 C6 B11 B15 -36.8(6) . .
B14 C6 B11 B15 66.0(6) . .
C5 C6 B11 B12 137.0(5) . .
B13 C6 B11 B12 36.2(5) . .
B14 C6 B11 B12 102.8(5) . .
C5 C6 B12 B13 101.4(6) . .
B14 C6 B12 B13 39.8(6) . .
B11 C6 B12 B13 138.7(6) . .
C5 C6 B12 B15 -0.3(8) . .
B13 C6 B12 B15 -101.7(6) . .
B14 C6 B12 B15 -61.9(8) . .
B11 C6 B12 B15 37.1(6) . .
C5 C6 B12 B16 62.0(7) . .
B13 C6 B12 B16 -39.4(5) . .
B14 C6 B12 B16 0.4(7) . .
B11 C6 B12 B16 99.3(6) . .
C5 C6 B12 B11 -37.4(5) . .
B13 C6 B12 B11 -138.7(6) . .
B14 C6 B12 B11 -98.9(5) . .
B19 B11 B12 B13 58.7(7) . .
C5 B11 B12 B13 -1.4(8) . .
B15 B11 B12 B13 100.0(7) . .
C6 B11 B12 B13 -37.3(6) . .
B19 B11 B12 B15 -41.4(6) . .
C5 B11 B12 B15 -101.5(7) . .
C6 B11 B12 B15 -137.4(6) . .
B19 B11 B12 C6 96.0(5) . .
C5 B11 B12 C6 35.9(5) . .
B15 B11 B12 C6 137.4(6) . .
B19 B11 B12 B16 -6.1(7) . .
C5 B11 B12 B16 -66.2(6) . .
B15 B11 B12 B16 35.2(5) . .
C6 B11 B12 B16 -102.1(6) . .
B15 B12 B13 B17 0.8(6) . .
C6 B12 B13 B17 -98.6(4) . .
B16 B12 B13 B17 38.1(4) . .
B11 B12 B13 B17 -61.2(7) . .
B15 B12 B13 C6 99.3(4) . .
B16 B12 B13 C6 136.7(4) . .
B11 B12 B13 C6 37.3(5) . .
B15 B12 B13 B16 -37.4(4) . .
C6 B12 B13 B16 -136.7(4) . .
B11 B12 B13 B16 -99.4(6) . .
B15 B12 B13 B14 61.3(7) . .
C6 B12 B13 B14 -38.0(5) . .
B16 B12 B13 B14 98.7(6) . .
B11 B12 B13 B14 -0.7(9) . .
C5 C6 B13 B12 -99.4(6) . .
B14 C6 B13 B12 -137.2(6) . .
B11 C6 B13 B12 -37.7(6) . .
C5 C6 B13 B17 4.1(8) . .
B12 C6 B13 B17 103.5(6) . .
B14 C6 B13 B17 -33.7(7) . .
B11 C6 B13 B17 65.8(8) . .
C5 C6 B13 B16 -59.9(8) . .
B12 C6 B13 B16 39.4(5) . .
B14 C6 B13 B16 -97.8(7) . .
B11 C6 B13 B16 1.7(8) . .
C5 C6 B13 B14 37.8(5) . .
B12 C6 B13 B14 137.2(6) . .
B11 C6 B13 B14 99.5(5) . .
C4 C5 B14 B17 -149.3(5) . .
B19 C5 B14 B17 -9.0(8) . .
B18 C5 B14 B17 -41.3(6) . .
C6 C5 B14 B17 96.2(6) . .
B11 C5 B14 B17 56.3(9) . .
C4 C5 B14 B18 -108.0(5) . .
B19 C5 B14 B18 32.3(5) . .
C6 C5 B14 B18 137.6(5) . .
B11 C5 B14 B18 97.6(6) . .
C4 C5 B14 C6 114.5(4) . .
B19 C5 B14 C6 -105.2(5) . .
B18 C5 B14 C6 -137.6(5) . .
B11 C5 B14 C6 -40.0(6) . .
C4 C5 B14 B13 150.7(4) . .
B19 C5 B14 B13 -69.0(7) . .
B18 C5 B14 B13 -101.3(6) . .
C6 C5 B14 B13 36.2(5) . .
B11 C5 B14 B13 -3.7(8) . .
B13 C6 B14 C5 136.8(5) . .
B12 C6 B14 C5 99.2(5) . .
B11 C6 B14 C5 34.2(3) . .
C5 C6 B14 B17 -103.1(7) . .
B13 C6 B14 B17 33.8(6) . .
B12 C6 B14 B17 -3.8(8) . .
B11 C6 B14 B17 -68.9(7) . .
C5 C6 B14 B18 -36.3(3) . .
B13 C6 B14 B18 100.5(5) . .
B12 C6 B14 B18 62.9(6) . .
B11 C6 B14 B18 -2.1(5) . .
C5 C6 B14 B13 -136.8(5) . .
B12 C6 B14 B13 -37.6(5) . .
B11 C6 B14 B13 -102.6(4) . .
B12 B13 B14 C5 2.5(8) . .
B17 B13 B14 C5 104.3(7) . .
C6 B13 B14 C5 -36.3(5) . .
B16 B13 B14 C5 66.7(8) . .
B12 B13 B14 B17 -101.8(6) . .
C6 B13 B14 B17 -140.6(7) . .
B16 B13 B14 B17 -37.6(5) . .
B12 B13 B14 B18 -57.9(9) . .
B17 B13 B14 B18 43.9(8) . .
C6 B13 B14 B18 -96.7(6) . .
B16 B13 B14 B18 6.3(8) . .
B12 B13 B14 C6 38.8(6) . .
B17 B13 B14 C6 140.6(7) . .
B16 B13 B14 C6 103.0(6) . .
B18 B19 B15 B16 2.6(9) . .
C5 B19 B15 B16 -65.2(9) . .
B11 B19 B15 B16 -105.5(7) . .
B20 B19 B15 B16 38.0(6) . .
B18 B19 B15 B11 108.1(6) . .
C5 B19 B15 B11 40.3(5) . .
B20 B19 B15 B11 143.5(7) . .
B18 B19 B15 B12 66.1(9) . .
C5 B19 B15 B12 -1.7(9) . .
B11 B19 B15 B12 -42.0(6) . .
B20 B19 B15 B12 101.5(6) . .
B18 B19 B15 B20 -35.4(8) . .
C5 B19 B15 B20 -103.2(8) . .
B11 B19 B15 B20 -143.5(7) . .
B19 B11 B15 B16 96.3(8) . .
C5 B11 B15 B16 58.4(9) . .
C6 B11 B15 B16 -0.8(9) . .
B12 B11 B15 B16 -37.2(6) . .
C5 B11 B15 B19 -37.8(5) . .
C6 B11 B15 B19 -97.1(5) . .
B12 B11 B15 B19 -133.5(6) . .
B19 B11 B15 B12 133.5(6) . .
C5 B11 B15 B12 95.7(6) . .
C6 B11 B15 B12 36.4(6) . .
B19 B11 B15 B20 32.3(7) . .
C5 B11 B15 B20 -5.5(8) . .
C6 B11 B15 B20 -64.8(8) . .
B12 B11 B15 B20 -101.2(6) . .
B13 B12 B15 B16 38.4(4) . .
C6 B12 B15 B16 102.0(6) . .
B11 B12 B15 B16 139.9(5) . .
B13 B12 B15 B19 -62.4(7) . .
C6 B12 B15 B19 1.2(9) . .
B16 B12 B15 B19 -100.8(7) . .
B11 B12 B15 B19 39.1(5) . .
B13 B12 B15 B11 -101.6(5) . .
C6 B12 B15 B11 -38.0(6) . .
B16 B12 B15 B11 -139.9(5) . .
B13 B12 B15 B20 -0.6(6) . .
C6 B12 B15 B20 63.0(6) . .
B16 B12 B15 B20 -39.0(4) . .
B11 B12 B15 B20 101.0(5) . .
B19 B15 B16 B20 -37.6(6) . .
B11 B15 B16 B20 -98.1(7) . .
B12 B15 B16 B20 -136.2(5) . .
B19 B15 B16 B17 1.5(8) . .
B11 B15 B16 B17 -59.1(9) . .
B12 B15 B16 B17 -97.1(6) . .
B20 B15 B16 B17 39.0(6) . .
B19 B15 B16 B12 98.6(5) . .
B11 B15 B16 B12 38.1(6) . .
B20 B15 B16 B12 136.2(5) . .
B19 B15 B16 B13 62.4(8) . .
B11 B15 B16 B13 1.9(9) . .
B12 B15 B16 B13 -36.2(5) . .
B20 B15 B16 B13 100.0(6) . .
B13 B12 B16 B15 -137.7(5) . .
C6 B12 B16 B15 -98.8(5) . .
B11 B12 B16 B15 -35.0(5) . .
B13 B12 B16 B20 -98.4(6) . .
B15 B12 B16 B20 39.3(6) . .
C6 B12 B16 B20 -59.4(8) . .
B11 B12 B16 B20 4.3(7) . .
B13 B12 B16 B17 -35.9(5) . .
B15 B12 B16 B17 101.9(6) . .
C6 B12 B16 B17 3.1(7) . .
B11 B12 B16 B17 66.9(7) . .
B15 B12 B16 B13 137.7(5) . .
C6 B12 B16 B13 39.0(4) . .
B11 B12 B16 B13 102.8(4) . .
B12 B13 B16 B15 37.4(6) . .
B17 B13 B16 B15 -100.8(6) . .
C6 B13 B16 B15 -2.2(8) . .
B14 B13 B16 B15 -64.9(8) . .
B12 B13 B16 B20 100.8(6) . .
B17 B13 B16 B20 -37.3(6) . .
C6 B13 B16 B20 61.3(8) . .
B14 B13 B16 B20 -1.4(8) . .
B12 B13 B16 B17 138.1(5) . .
C6 B13 B16 B17 98.6(6) . .
B14 B13 B16 B17 35.9(5) . .
B17 B13 B16 B12 -138.1(5) . .
C6 B13 B16 B12 -39.5(5) . .
B14 B13 B16 B12 -102.2(5) . .
C5 B14 B17 B13 -93.8(7) . .
B18 B14 B17 B13 -132.4(7) . .
C6 B14 B17 B13 -33.6(6) . .
C5 B14 B17 B20 9.1(9) . .
B18 B14 B17 B20 -29.5(7) . .
C6 B14 B17 B20 69.4(8) . .
B13 B14 B17 B20 103.0(6) . .
C5 B14 B17 B16 -54.2(10) . .
B18 B14 B17 B16 -92.8(9) . .
C6 B14 B17 B16 6.0(10) . .
B13 B14 B17 B16 39.6(6) . .
C5 B14 B17 B18 38.6(6) . .
C6 B14 B17 B18 98.8(6) . .
B13 B14 B17 B18 132.4(7) . .
B12 B13 B17 B14 99.5(5) . .
C6 B13 B17 B14 34.8(6) . .
B16 B13 B17 B14 137.8(5) . .
B12 B13 B17 B20 -0.6(6) . .
C6 B13 B17 B20 -65.4(6) . .
B16 B13 B17 B20 37.6(4) . .
B14 B13 B17 B20 -100.1(5) . .
B12 B13 B17 B16 -38.3(4) . .
C6 B13 B17 B16 -103.0(5) . .
B14 B13 B17 B16 -137.8(5) . .
B12 B13 B17 B18 58.3(8) . .
C6 B13 B17 B18 -6.5(9) . .
B16 B13 B17 B18 96.5(8) . .
B14 B13 B17 B18 -41.3(6) . .
B15 B16 B17 B14 56.9(10) . .
B20 B16 B17 B14 96.3(7) . .
B12 B16 B17 B14 -5.8(9) . .
B13 B16 B17 B14 -41.4(7) . .
B15 B16 B17 B13 98.4(6) . .
B20 B16 B17 B13 137.7(5) . .
B12 B16 B17 B13 35.6(5) . .
B15 B16 B17 B20 -39.4(6) . .
B12 B16 B17 B20 -102.2(5) . .
B13 B16 B17 B20 -137.7(5) . .
B15 B16 B17 B18 -4.2(8) . .
B20 B16 B17 B18 35.1(5) . .
B12 B16 B17 B18 -67.0(7) . .
B13 B16 B17 B18 -102.6(6) . .
B11 B19 B18 C5 -33.6(4) . .
B20 B19 B18 C5 -136.6(4) . .
B15 B19 B18 C5 -101.4(6) . .
C5 B19 B18 B20 136.6(4) . .
B11 B19 B18 B20 103.1(5) . .
B15 B19 B18 B20 35.2(6) . .
C5 B19 B18 B14 34.5(4) . .
B11 B19 B18 B14 0.9(7) . .
B20 B19 B18 B14 -102.2(5) . .
B15 B19 B18 B14 -66.9(7) . .
C5 B19 B18 B17 96.0(6) . .
B11 B19 B18 B17 62.4(8) . .
B20 B19 B18 B17 -40.6(6) . .
B15 B19 B18 B17 -5.4(10) . .
C4 C5 B18 B19 -106.8(4) . .
C6 C5 B18 B19 101.0(6) . .
B14 C5 B18 B19 142.2(4) . .
B11 C5 B18 B19 31.2(5) . .
C4 C5 B18 B20 -148.8(6) . .
B19 C5 B18 B20 -42.0(7) . .
C6 C5 B18 B20 59.0(10) . .
B14 C5 B18 B20 100.1(7) . .
B11 C5 B18 B20 -10.8(9) . .
C4 C5 B18 B14 111.1(4) . .
B19 C5 B18 B14 -142.2(4) . .
C6 C5 B18 B14 -41.2(5) . .
B11 C5 B18 B14 -110.9(5) . .
C4 C5 B18 B17 148.2(5) . .
B19 C5 B18 B17 -105.1(7) . .
C6 C5 B18 B17 -4.1(9) . .
B14 C5 B18 B17 37.1(6) . .
B11 C5 B18 B17 -73.8(8) . .
C5 B14 B18 B19 -35.1(4) . .
B17 B14 B18 B19 101.0(6) . .
C6 B14 B18 B19 0.9(6) . .
B13 B14 B18 B19 60.5(7) . .
B17 B14 B18 C5 136.1(5) . .
C6 B14 B18 C5 36.0(3) . .
B13 B14 B18 C5 95.5(5) . .
C5 B14 B18 B20 -104.6(8) . .
B17 B14 B18 B20 31.5(7) . .
C6 B14 B18 B20 -68.6(8) . .
B13 B14 B18 B20 -9.1(10) . .
C5 B14 B18 B17 -136.1(5) . .
C6 B14 B18 B17 -100.1(5) . .
B13 B14 B18 B17 -40.6(6) . .
B14 B17 B18 B19 -102.3(6) . .
B13 B17 B18 B19 -57.6(10) . .
B20 B17 B18 B19 42.9(8) . .
B16 B17 B18 B19 6.0(9) . .
B14 B17 B18 C5 -38.2(5) . .
B13 B17 B18 C5 6.5(10) . .
B20 B17 B18 C5 107.1(9) . .
B16 B17 B18 C5 70.2(9) . .
B14 B17 B18 B20 -145.2(7) . .
B13 B17 B18 B20 -100.5(6) . .
B16 B17 B18 B20 -36.9(6) . .
B13 B17 B18 B14 44.7(7) . .
B20 B17 B18 B14 145.2(7) . .
B16 B17 B18 B14 108.4(7) . .
C5 B18 B20 B19 40.4(5) . .
B14 B18 B20 B19 104.4(6) . .
B17 B18 B20 B19 135.0(6) . .
B19 B18 B20 B16 -95.9(9) . .
C5 B18 B20 B16 -55.5(11) . .
B14 B18 B20 B16 8.6(11) . .
B17 B18 B20 B16 39.1(6) . .
B19 B18 B20 B17 -135.0(6) . .
C5 B18 B20 B17 -94.6(8) . .
B14 B18 B20 B17 -30.6(8) . .
B19 B18 B20 B15 -33.4(7) . .
C5 B18 B20 B15 7.0(10) . .
B14 B18 B20 B15 71.0(10) . .
B17 B18 B20 B15 101.6(6) . .
C5 B19 B20 B18 -40.8(5) . .
B11 B19 B20 B18 -107.6(6) . .
B15 B19 B20 B18 -142.1(6) . .
B18 B19 B20 B16 104.4(9) . .
C5 B19 B20 B16 63.7(10) . .
B11 B19 B20 B16 -3.2(11) . .
B15 B19 B20 B16 -37.7(6) . .
B18 B19 B20 B17 41.2(7) . .
C5 B19 B20 B17 0.5(9) . .
B11 B19 B20 B17 -66.4(9) . .
B15 B19 B20 B17 -100.9(5) . .
B18 B19 B20 B15 142.1(6) . .
C5 B19 B20 B15 101.4(7) . .
B11 B19 B20 B15 34.5(7) . .
B15 B16 B20 B18 95.2(8) . .
B17 B16 B20 B18 -40.8(7) . .
B12 B16 B20 B18 56.1(10) . .
B13 B16 B20 B18 -4.3(10) . .
B15 B16 B20 B19 38.1(6) . .
B17 B16 B20 B19 -97.9(7) . .
B12 B16 B20 B19 -1.0(9) . .
B13 B16 B20 B19 -61.4(9) . .
B15 B16 B20 B17 136.0(5) . .
B12 B16 B20 B17 96.9(5) . .
B13 B16 B20 B17 36.5(5) . .
B17 B16 B20 B15 -136.0(5) . .
B12 B16 B20 B15 -39.1(5) . .
B13 B16 B20 B15 -99.5(6) . .
B14 B17 B20 B18 30.4(7) . .
B13 B17 B20 B18 99.2(5) . .
B16 B17 B20 B18 137.5(5) . .
B14 B17 B20 B19 -5.8(9) . .
B13 B17 B20 B19 63.0(7) . .
B16 B17 B20 B19 101.3(7) . .
B18 B17 B20 B19 -36.2(5) . .
B14 B17 B20 B16 -107.1(7) . .
B13 B17 B20 B16 -38.3(4) . .
B18 B17 B20 B16 -137.5(5) . .
B14 B17 B20 B15 -68.5(7) . .
B13 B17 B20 B15 0.3(6) . .
B16 B17 B20 B15 38.6(4) . .
B18 B17 B20 B15 -98.9(5) . .
B16 B15 B20 B18 -106.2(8) . .
B19 B15 B20 B18 30.9(6) . .
B11 B15 B20 B18 -0.7(10) . .
B12 B15 B20 B18 -66.9(8) . .
B16 B15 B20 B19 -137.1(5) . .
B11 B15 B20 B19 -31.5(6) . .
B12 B15 B20 B19 -97.8(5) . .
B19 B15 B20 B16 137.1(5) . .
B11 B15 B20 B16 105.6(6) . .
B12 B15 B20 B16 39.3(4) . .
B16 B15 B20 B17 -39.1(4) . .
B19 B15 B20 B17 98.0(5) . .
B11 B15 B20 B17 66.4(6) . .
B12 B15 B20 B17 0.2(6) . .
